data_4035299
loop_
_publ_author_name
'Yan, Qifan'
'Yin, Mengxuan'
'Chen, Cheng'
'Zhang, Yuankun'

_publ_section_title
;
 An Air-Stable Organoboron Compound, Dithienooxadiborepine: Preparation
 and Functionalization.
;
_journal_issue 16
_journal_name_full 'The Journal of organic chemistry'
_journal_page_first 9096
_journal_page_last 9102
_journal_paper_doi 10.1021/acs.joc.8b01188
_journal_volume 83
_journal_year 2018
_chemical_formula_sum 'C26 H6 B2 Br2 F18 O S2'
_chemical_formula_weight 921.87
_space_group_crystal_system monoclinic
_space_group_IT_number 14
_space_group_name_Hall '-P 2ybc'
_space_group_name_H-M_alt 'P 1 21/c 1'
_atom_sites_solution_hydrogens geom
_audit_creation_method SHELXL-2013
_cell_angle_alpha 90
_cell_angle_beta 107.1070(10)
_cell_angle_gamma 90
_cell_formula_units_Z 4
_cell_length_a 11.7222(5)
_cell_length_b 15.8690(6)
_cell_length_c 17.8469(7)
_cell_measurement_reflns_used 9857
_cell_measurement_temperature 296(2)
_cell_measurement_theta_max 50.565
_cell_measurement_theta_min 4.450
_cell_volume 3173.0(2)
_computing_cell_refinement 'Bruker SAINT'
_computing_data_collection 'Bruker APEX2'
_computing_data_reduction 'Bruker SAINT'
_computing_molecular_graphics 'Bruker SHELXTL'
_computing_publication_material 'Bruker SHELXTL'
_computing_structure_refinement 'SHELXL-2013 (Sheldrick, 2013)'
_computing_structure_solution 'SHELXS-97 (Sheldrick 2008)'
_diffrn_ambient_temperature 296(2)
_diffrn_measured_fraction_theta_full 0.999
_diffrn_measured_fraction_theta_max 0.999
_diffrn_measurement_device_type 'Bruker APEX-II CCD'
_diffrn_measurement_method '\f and \w scans'
_diffrn_radiation_type MoK\a
_diffrn_radiation_wavelength 0.71073
_diffrn_reflns_av_R_equivalents 0.0501
_diffrn_reflns_av_unetI/netI 0.0226
_diffrn_reflns_Laue_measured_fraction_full 0.999
_diffrn_reflns_Laue_measured_fraction_max 0.999
_diffrn_reflns_limit_h_max 14
_diffrn_reflns_limit_h_min -13
_diffrn_reflns_limit_k_max 19
_diffrn_reflns_limit_k_min -19
_diffrn_reflns_limit_l_max 21
_diffrn_reflns_limit_l_min -21
_diffrn_reflns_number 67844
_diffrn_reflns_point_group_measured_fraction_full 0.999
_diffrn_reflns_point_group_measured_fraction_max 0.999
_diffrn_reflns_theta_full 25.242
_diffrn_reflns_theta_max 25.496
_diffrn_reflns_theta_min 1.818
_exptl_absorpt_coefficient_mu 2.816
_exptl_absorpt_correction_T_max 0.7456
_exptl_absorpt_correction_T_min 0.4277
_exptl_absorpt_correction_type multi-scan
_exptl_absorpt_process_details sadabs
_exptl_crystal_colour colorless
_exptl_crystal_density_diffrn 1.930
_exptl_crystal_description prismatic
_exptl_crystal_F_000 1776
_exptl_crystal_size_max 0.200
_exptl_crystal_size_mid 0.170
_exptl_crystal_size_min 0.130
_refine_diff_density_max 0.695
_refine_diff_density_min -0.607
_refine_diff_density_rms 0.059
_refine_ls_extinction_expression Fc^*^=kFc[1+0.001xFc^2^\l^3^/sin(2\q)]^-1/4^
_refine_ls_extinction_method SHELXL
_refine_ls_goodness_of_fit_ref 1.020
_refine_ls_hydrogen_treatment constr
_refine_ls_matrix_type full
_refine_ls_number_parameters 560
_refine_ls_number_reflns 5896
_refine_ls_number_restraints 30
_refine_ls_restrained_S_all 1.053
_refine_ls_R_factor_all 0.0719
_refine_ls_R_factor_gt 0.0480
_refine_ls_shift/su_max 0.001
_refine_ls_shift/su_mean 0.000
_refine_ls_structure_factor_coef Fsqd
_refine_ls_weighting_details 'w=1/[\s^2^(Fo^2^)+(0.0527P)^2^+5.5728P] where P=(Fo^2^+2Fc^2^)/3'
_refine_ls_weighting_scheme calc
_refine_ls_wR_factor_gt 0.1150
_refine_ls_wR_factor_ref 0.1329
_reflns_Friedel_coverage 0.000
_reflns_number_gt 4309
_reflns_number_total 5896
_reflns_threshold_expression 'I > 2\s(I)'
_cod_data_source_file jo8b01188_si_001.cif
_cod_data_source_block mo_d8v17564_0m
_cod_original_sg_symbol_H-M 'P 21/c'
_cod_database_code 4035299
_shelx_space_group_comment
; 
The symmetry employed for this shelxl refinement is uniquely defined 
by the following loop, which should always be used as a source of 
symmetry information in preference to the above space-group names. 
They are only intended as comments. 
;
_shelx_estimated_absorpt_t_min 0.603
_shelx_estimated_absorpt_t_max 0.711
_shelxl_version_number 2013-4

loop_
_space_group_symop_operation_xyz
'x, y, z'
'-x, y+1/2, -z+1/2'
'-x, -y, -z'
'x, -y-1/2, z-1/2'

loop_
_atom_site_label
_atom_site_type_symbol
_atom_site_fract_x
_atom_site_fract_y
_atom_site_fract_z
_atom_site_U_iso_or_equiv
_atom_site_adp_type
_atom_site_occupancy
_atom_site_site_symmetry_order
_atom_site_calc_flag
_atom_site_refinement_flags_posn
_atom_site_refinement_flags_adp
_atom_site_refinement_flags_occupancy
_atom_site_disorder_assembly
_atom_site_disorder_group
Br1 Br 0.62693(6) 0.67368(4) 0.61578(4) 0.0988(3) Uani 1 1 d . . . . .
Br2 Br -0.09776(5) 0.42018(4) 0.35166(3) 0.0753(2) Uani 1 1 d . . . . .
S1 S 0.39501(12) 0.57590(8) 0.53210(7) 0.0675(3) Uani 1 1 d . . . . .
S2 S 0.14897(11) 0.49352(7) 0.44553(6) 0.0616(3) Uani 1 1 d . . . . .
O1 O 0.3411(2) 0.32730(17) 0.67589(15) 0.0502(7) Uani 1 1 d . . . . .
B1 B 0.4278(4) 0.3877(3) 0.6929(3) 0.0481(10) Uani 1 1 d . . . . .
B2 B 0.2406(4) 0.3125(3) 0.6158(3) 0.0466(10) Uani 1 1 d . . . . .
C1 C 0.5220(4) 0.5836(3) 0.6096(3) 0.0652(12) Uani 1 1 d . . . . .
C2 C 0.5331(4) 0.5202(3) 0.6608(3) 0.0610(11) Uani 1 1 d . . . . .
H2 H 0.5977 0.5148 0.7056 0.073 Uiso 1 1 calc R U . . .
C3 C 0.4361(4) 0.4614(3) 0.6398(2) 0.0512(10) Uani 1 1 d . . . . .
C4 C 0.3526(4) 0.4846(3) 0.5700(2) 0.0494(9) Uani 1 1 d . . . . .
C5 C 0.2401(4) 0.4452(2) 0.5288(2) 0.0480(9) Uani 1 1 d . . . . .
C6 C 0.1893(4) 0.3714(2) 0.5461(2) 0.0480(9) Uani 1 1 d . . . . .
C7 C 0.0762(4) 0.3558(3) 0.4900(2) 0.0558(10) Uani 1 1 d . . . . .
H7 H 0.0293 0.3091 0.4919 0.067 Uiso 1 1 calc R U . . .
C8 C 0.0440(4) 0.4156(3) 0.4339(2) 0.0583(11) Uani 1 1 d . . . . .
C9 C 0.5228(3) 0.3733(3) 0.7766(2) 0.0490(9) Uani 1 1 d . . . . .
C10 C 0.6191(4) 0.3185(3) 0.7874(3) 0.0630(12) Uani 1 1 d . . . . .
C11 C 0.6968(5) 0.3007(3) 0.8609(3) 0.0753(14) Uani 1 1 d . . . . .
H11 H 0.7594 0.2630 0.8660 0.090 Uiso 1 1 calc R U . . .
C12 C 0.6808(4) 0.3388(3) 0.9256(3) 0.0642(12) Uani 1 1 d . . . . .
C13 C 0.5888(4) 0.3934(3) 0.9186(3) 0.0630(12) Uani 1 1 d . . . . .
H13 H 0.5781 0.4190 0.9629 0.076 Uiso 1 1 calc R U . . .
C14 C 0.5107(4) 0.4108(3) 0.8447(2) 0.0553(10) Uani 1 1 d . . . . .
C15 C 0.4143(6) 0.4726(5) 0.8401(3) 0.103(2) Uani 1 1 d . . . . .
C16 C 0.6441(6) 0.2791(6) 0.7185(4) 0.121(3) Uani 1 1 d . . . . .
C17 C 0.7638(6) 0.3207(5) 1.0057(4) 0.0893(18) Uani 1 1 d . . . . .
C18 C 0.1788(3) 0.2234(2) 0.6237(2) 0.0446(9) Uani 1 1 d . . . . .
C19 C 0.1065(4) 0.2135(3) 0.6724(2) 0.0485(9) Uani 1 1 d . . . . .
C20 C 0.0612(4) 0.1353(3) 0.6849(3) 0.0594(11) Uani 1 1 d . . . . .
H20 H 0.0130 0.1307 0.7178 0.071 Uiso 1 1 calc R U . . .
C21 C 0.0880(4) 0.0651(3) 0.6484(3) 0.0631(12) Uani 1 1 d . . . . .
C22 C 0.1580(4) 0.0725(3) 0.5987(3) 0.0624(12) Uani 1 1 d . . . . .
H22 H 0.1754 0.0253 0.5733 0.075 Uiso 1 1 calc R U . . .
C23 C 0.2023(4) 0.1509(3) 0.5869(2) 0.0535(10) Uani 1 1 d . . . . .
C24 C 0.2749(5) 0.1561(3) 0.5299(3) 0.0702(13) Uani 1 1 d . . . . .
C25 C 0.0707(5) 0.2869(3) 0.7126(3) 0.0650(12) Uani 1 1 d . . . . .
C26 C 0.0417(8) -0.0195(4) 0.6627(5) 0.097(2) Uani 1 1 d . . . . .
F1 F 0.1156(13) 0.3573(8) 0.7028(10) 0.111(6) Uani 0.6 1 d . . P A 1
F2 F 0.0793(19) 0.2769(6) 0.7838(6) 0.143(6) Uani 0.6 1 d . . P A 1
F3 F -0.0483(8) 0.3038(9) 0.6784(8) 0.145(5) Uani 0.6 1 d . . P A 1
F4 F -0.0710(15) -0.0156(15) 0.6625(14) 0.142(9) Uani 0.6 1 d . . P B 1
F5 F 0.0560(17) -0.0786(8) 0.6196(12) 0.137(6) Uani 0.6 1 d . . P B 1
F6 F 0.095(2) -0.0434(10) 0.7368(10) 0.168(7) Uani 0.6 1 d . . P B 1
F10 F 0.8526(13) 0.2739(14) 1.0070(5) 0.164(7) Uani 0.6 1 d . . P C 1
F11 F 0.8102(15) 0.3924(7) 1.0391(9) 0.154(6) Uani 0.6 1 d . . P C 1
F12 F 0.7058(12) 0.2852(12) 1.0502(6) 0.159(5) Uani 0.6 1 d . . P C 1
F14 F 0.5704(9) 0.1964(7) 0.7120(5) 0.165(2) Uani 0.6 1 d . U P D 1
F18 F 0.3125(7) 0.4114(6) 0.8528(5) 0.145(2) Uani 0.6 1 d . U P E 1
F1' F 0.1631(14) 0.3011(11) 0.7825(8) 0.117(5) Uani 0.4 1 d . . P A 2
F2' F 0.075(2) 0.3565(12) 0.6801(14) 0.122(10) Uani 0.4 1 d . . P A 2
F3' F -0.0172(16) 0.2774(8) 0.7355(14) 0.114(6) Uani 0.4 1 d . . P A 2
F4' F -0.027(4) -0.0224(19) 0.699(3) 0.169(16) Uani 0.4 1 d . . P B 2
F5' F 0.132(3) -0.0705(12) 0.696(2) 0.171(11) Uani 0.4 1 d . . P B 2
F6' F -0.012(3) -0.0565(15) 0.5902(15) 0.180(13) Uani 0.4 1 d . . P B 2
F10' F 0.791(2) 0.2422(12) 1.0154(14) 0.143(5) Uani 0.4 1 d . U P C 2
F11' F 0.8753(18) 0.3493(16) 1.0097(11) 0.147(5) Uani 0.4 1 d . U P C 2
F12' F 0.744(3) 0.351(2) 1.0635(8) 0.155(10) Uani 0.4 1 d . . P C 2
F14' F 0.7171(10) 0.3429(8) 0.6844(6) 0.130(4) Uani 0.4 1 d . . P D 2
F18' F 0.4629(9) 0.5560(4) 0.8199(6) 0.101(3) Uani 0.4 1 d . . P E 2
F7 F 0.3230(4) 0.0846(2) 0.5209(3) 0.1331(17) Uani 1 1 d . . . . .
F8 F 0.2090(4) 0.1796(3) 0.45860(18) 0.1112(12) Uani 1 1 d . . . . .
F9 F 0.3587(3) 0.2143(2) 0.5491(2) 0.0979(10) Uani 1 1 d . . . . .
F13 F 0.5747(4) 0.2907(3) 0.6538(2) 0.1379(17) Uani 1 1 d . U . . .
F15 F 0.7315(4) 0.2331(4) 0.7294(2) 0.162(2) Uani 1 1 d . U . . .
F17 F 0.3371(4) 0.4820(3) 0.7770(2) 0.1271(15) Uani 1 1 d . U . . .
F16 F 0.4069(4) 0.5051(3) 0.9011(2) 0.1321(15) Uani 1 1 d . U . . .

loop_
_atom_site_aniso_label
_atom_site_aniso_U_11
_atom_site_aniso_U_22
_atom_site_aniso_U_33
_atom_site_aniso_U_23
_atom_site_aniso_U_13
_atom_site_aniso_U_12
Br1 0.1057(5) 0.0768(4) 0.1200(5) 0.0018(3) 0.0427(4) -0.0403(3)
Br2 0.0671(3) 0.0901(4) 0.0562(3) 0.0047(2) -0.0016(2) 0.0120(3)
S1 0.0814(8) 0.0552(7) 0.0668(7) 0.0153(6) 0.0231(6) -0.0089(6)
S2 0.0720(7) 0.0570(7) 0.0506(6) 0.0140(5) 0.0097(5) 0.0045(5)
O1 0.0514(15) 0.0515(16) 0.0436(14) 0.0064(12) 0.0073(12) -0.0078(13)
B1 0.048(2) 0.055(3) 0.042(2) -0.002(2) 0.0146(19) -0.001(2)
B2 0.052(3) 0.045(2) 0.043(2) -0.0015(19) 0.014(2) 0.001(2)
C1 0.074(3) 0.061(3) 0.066(3) -0.001(2) 0.029(2) -0.017(2)
C2 0.063(3) 0.065(3) 0.056(3) -0.001(2) 0.018(2) -0.015(2)
C3 0.054(2) 0.054(2) 0.045(2) 0.0017(18) 0.0154(18) -0.0081(19)
C4 0.059(2) 0.045(2) 0.047(2) 0.0036(17) 0.0205(19) -0.0028(18)
C5 0.056(2) 0.047(2) 0.041(2) 0.0038(17) 0.0138(18) 0.0047(18)
C6 0.053(2) 0.043(2) 0.046(2) 0.0034(17) 0.0111(18) -0.0005(18)
C7 0.055(2) 0.056(3) 0.052(2) 0.003(2) 0.0087(19) -0.001(2)
C8 0.059(3) 0.061(3) 0.050(2) 0.000(2) 0.008(2) 0.005(2)
C9 0.048(2) 0.052(2) 0.045(2) 0.0020(18) 0.0107(17) -0.0084(18)
C10 0.059(3) 0.073(3) 0.051(2) -0.006(2) 0.006(2) 0.004(2)
C11 0.067(3) 0.080(3) 0.067(3) -0.005(3) 0.000(2) 0.014(3)
C12 0.066(3) 0.068(3) 0.049(2) 0.004(2) 0.002(2) -0.002(2)
C13 0.076(3) 0.069(3) 0.043(2) 0.000(2) 0.014(2) -0.006(3)
C14 0.060(3) 0.061(3) 0.043(2) 0.0018(19) 0.0121(19) -0.001(2)
C15 0.093(4) 0.164(7) 0.048(3) -0.009(4) 0.015(3) 0.051(5)
C16 0.083(4) 0.164(7) 0.088(5) -0.057(5) -0.017(4) 0.049(5)
C17 0.096(5) 0.092(5) 0.060(4) 0.007(3) -0.006(3) 0.000(4)
C18 0.047(2) 0.042(2) 0.0406(19) 0.0019(16) 0.0068(16) -0.0005(17)
C19 0.052(2) 0.044(2) 0.049(2) 0.0006(17) 0.0145(18) -0.0022(18)
C20 0.067(3) 0.054(3) 0.061(3) 0.005(2) 0.024(2) -0.010(2)
C21 0.076(3) 0.048(3) 0.062(3) 0.007(2) 0.014(2) -0.009(2)
C22 0.077(3) 0.044(2) 0.064(3) -0.003(2) 0.018(2) 0.000(2)
C23 0.059(2) 0.048(2) 0.054(2) 0.0002(19) 0.018(2) -0.0008(19)
C24 0.084(4) 0.064(3) 0.070(3) -0.012(2) 0.032(3) 0.002(3)
C25 0.076(3) 0.056(3) 0.070(3) -0.005(2) 0.033(3) -0.005(3)
C26 0.135(7) 0.057(4) 0.108(5) 0.006(4) 0.049(5) -0.025(4)
F1 0.134(8) 0.057(7) 0.188(17) -0.042(8) 0.118(10) -0.031(6)
F2 0.290(19) 0.096(6) 0.071(6) -0.008(5) 0.095(10) 0.018(12)
F3 0.079(5) 0.153(10) 0.189(10) -0.088(8) 0.016(6) 0.027(6)
F4 0.110(7) 0.094(8) 0.23(2) 0.017(10) 0.058(8) -0.046(5)
F5 0.199(16) 0.051(5) 0.190(18) -0.026(8) 0.105(13) -0.033(7)
F6 0.23(2) 0.096(10) 0.147(11) 0.065(8) 0.015(11) -0.036(11)
F10 0.133(9) 0.245(16) 0.082(5) -0.009(9) -0.019(6) 0.120(11)
F11 0.170(13) 0.106(7) 0.110(9) -0.012(6) -0.077(8) -0.004(7)
F12 0.154(9) 0.244(15) 0.064(6) 0.069(8) 0.011(6) -0.019(11)
F14 0.184(5) 0.200(6) 0.101(4) -0.046(4) 0.029(4) 0.055(5)
F18 0.111(4) 0.194(5) 0.137(4) 0.000(4) 0.047(4) 0.032(4)
F1' 0.142(11) 0.116(12) 0.078(8) -0.040(8) 0.009(7) 0.040(8)
F2' 0.24(3) 0.052(10) 0.100(9) 0.032(8) 0.095(14) 0.063(14)
F3' 0.105(11) 0.091(8) 0.195(18) -0.029(13) 0.122(12) -0.019(10)
F4' 0.27(4) 0.073(10) 0.25(4) 0.01(2) 0.20(3) -0.03(2)
F5' 0.205(19) 0.058(10) 0.26(4) 0.069(16) 0.08(2) 0.025(11)
F6' 0.28(3) 0.104(16) 0.136(14) -0.029(12) 0.031(18) -0.130(18)
F10' 0.132(10) 0.118(9) 0.119(9) 0.049(7) -0.056(8) -0.025(8)
F11' 0.125(9) 0.136(10) 0.123(9) 0.043(7) -0.051(7) -0.031(8)
F12' 0.19(2) 0.20(2) 0.046(6) -0.007(12) -0.014(9) 0.082(18)
F14' 0.140(9) 0.172(10) 0.113(7) -0.042(7) 0.094(7) -0.043(8)
F18' 0.138(8) 0.043(4) 0.131(7) 0.014(4) 0.054(6) 0.024(4)
F7 0.196(4) 0.081(2) 0.174(4) 0.009(2) 0.134(4) 0.038(3)
F8 0.127(3) 0.152(3) 0.0574(19) 0.006(2) 0.0313(19) -0.006(3)
F9 0.097(2) 0.118(3) 0.097(2) -0.023(2) 0.0569(19) -0.028(2)
F13 0.132(3) 0.217(5) 0.061(2) -0.017(2) 0.022(2) 0.075(3)
F15 0.152(4) 0.239(5) 0.090(2) -0.016(3) 0.025(2) 0.115(4)
F17 0.111(3) 0.178(4) 0.079(2) -0.011(2) 0.008(2) 0.076(3)
F16 0.131(3) 0.171(4) 0.087(2) -0.036(2) 0.022(2) 0.060(3)

loop_
_atom_type_symbol
_atom_type_description
_atom_type_scat_dispersion_real
_atom_type_scat_dispersion_imag
_atom_type_scat_source
C C 0.0033 0.0016 'International Tables Vol C Tables 4.2.6.8 and 6.1.1.4'
H H 0.0000 0.0000 'International Tables Vol C Tables 4.2.6.8 and 6.1.1.4'
B B 0.0013 0.0007 'International Tables Vol C Tables 4.2.6.8 and 6.1.1.4'
Br Br -0.2901 2.4595 'International Tables Vol C Tables 4.2.6.8 and 6.1.1.4'
F F 0.0171 0.0103 'International Tables Vol C Tables 4.2.6.8 and 6.1.1.4'
O O 0.0106 0.0060 'International Tables Vol C Tables 4.2.6.8 and 6.1.1.4'
S S 0.1246 0.1234 'International Tables Vol C Tables 4.2.6.8 and 6.1.1.4'

loop_
_geom_angle_atom_site_label_1
_geom_angle_atom_site_label_2
_geom_angle_atom_site_label_3
_geom_angle
C1 S1 C4 91.5(2)
C8 S2 C5 91.4(2)
B2 O1 B1 135.5(3)
O1 B1 C3 125.4(4)
O1 B1 C9 112.2(4)
C3 B1 C9 122.4(4)
O1 B2 C6 125.3(4)
O1 B2 C18 112.9(3)
C6 B2 C18 121.8(4)
C2 C1 S1 112.6(4)
C2 C1 Br1 127.2(4)
S1 C1 Br1 120.2(3)
C1 C2 C3 113.7(4)
C1 C2 H2 123.2
C3 C2 H2 123.2
C4 C3 C2 111.0(4)
C4 C3 B1 127.1(4)
C2 C3 B1 121.9(4)
C3 C4 C5 129.6(4)
C3 C4 S1 111.3(3)
C5 C4 S1 119.1(3)
C6 C5 C4 129.6(4)
C6 C5 S2 111.6(3)
C4 C5 S2 118.9(3)
C5 C6 C7 111.1(3)
C5 C6 B2 127.2(4)
C7 C6 B2 121.7(4)
C8 C7 C6 113.4(4)
C8 C7 H7 123.3
C6 C7 H7 123.3
C7 C8 S2 112.5(3)
C7 C8 Br2 126.9(4)
S2 C8 Br2 120.6(2)
C10 C9 C14 115.5(4)
C10 C9 B1 122.2(4)
C14 C9 B1 122.2(4)
C11 C10 C9 122.6(4)
C11 C10 C16 117.5(5)
C9 C10 C16 119.9(4)
C12 C11 C10 119.6(5)
C12 C11 H11 120.2
C10 C11 H11 120.2
C13 C12 C11 120.5(4)
C13 C12 C17 118.9(5)
C11 C12 C17 120.6(5)
C12 C13 C14 119.8(4)
C12 C13 H13 120.1
C14 C13 H13 120.1
C13 C14 C9 122.1(4)
C13 C14 C15 117.6(4)
C9 C14 C15 120.3(4)
F17 C15 F16 122.4(5)
F17 C15 C14 118.4(5)
F16 C15 C14 118.7(5)
F17 C15 F18' 84.5(6)
F16 C15 F18' 88.5(7)
C14 C15 F18' 104.8(6)
F17 C15 F18 80.0(6)
F16 C15 F18 83.1(5)
C14 C15 F18 100.3(6)
F13 C16 F15 122.4(6)
F13 C16 C10 118.9(5)
F15 C16 C10 118.6(6)
F13 C16 F14 81.6(6)
F15 C16 F14 86.0(7)
C10 C16 F14 100.2(7)
F13 C16 F14' 79.7(8)
F15 C16 F14' 85.4(7)
C10 C16 F14' 108.3(7)
F12' C17 F10' 111.6(15)
F10 C17 F12 107.7(12)
F10 C17 F11 105.6(11)
F12 C17 F11 108.3(11)
F12' C17 F11' 104.3(16)
F10' C17 F11' 96.7(13)
F12' C17 C12 119.9(9)
F10 C17 C12 115.2(7)
F10' C17 C12 112.3(10)
F12 C17 C12 110.6(7)
F11 C17 C12 109.3(7)
F11' C17 C12 109.2(8)
C19 C18 C23 116.3(4)
C19 C18 B2 121.7(3)
C23 C18 B2 121.8(4)
C18 C19 C20 122.1(4)
C18 C19 C25 121.4(4)
C20 C19 C25 116.4(4)
C21 C20 C19 119.8(4)
C21 C20 H20 120.1
C19 C20 H20 120.1
C20 C21 C22 119.8(4)
C20 C21 C26 120.1(5)
C22 C21 C26 120.1(5)
C21 C22 C23 119.7(4)
C21 C22 H22 120.1
C23 C22 H22 120.1
C22 C23 C18 122.3(4)
C22 C23 C24 117.6(4)
C18 C23 C24 120.1(4)
F7 C24 F9 109.1(5)
F7 C24 F8 106.1(5)
F9 C24 F8 103.3(4)
F7 C24 C23 112.8(4)
F9 C24 C23 112.8(4)
F8 C24 C23 112.0(4)
F3' C25 F2' 114.6(14)
F2 C25 F1 109.8(10)
F2 C25 F3 104.1(9)
F1 C25 F3 100.1(9)
F3' C25 F1' 103.2(11)
F2' C25 F1' 98.2(13)
F3' C25 C19 116.6(7)
F2' C25 C19 114.1(12)
F2 C25 C19 115.9(6)
F1 C25 C19 115.8(8)
F3 C25 C19 109.3(6)
F1' C25 C19 107.4(7)
F4' C26 F5' 108(2)
F5 C26 F4 110.2(15)
F5 C26 F6 106.5(12)
F4 C26 F6 101.2(14)
F4' C26 F6' 107(2)
F5' C26 F6' 104.2(17)
F4' C26 C21 118.2(15)
F5 C26 C21 116.4(9)
F5' C26 C21 110.1(13)
F4 C26 C21 111.7(12)
F6 C26 C21 109.5(8)
F6' C26 C21 108.0(11)

loop_
_geom_bond_atom_site_label_1
_geom_bond_atom_site_label_2
_geom_bond_distance
Br1 C1 1.867(4)
Br2 C8 1.867(4)
S1 C1 1.713(5)
S1 C4 1.733(4)
S2 C8 1.714(5)
S2 C5 1.733(4)
O1 B2 1.361(5)
O1 B1 1.364(5)
B1 C3 1.527(6)
B1 C9 1.595(6)
B2 C6 1.531(6)
B2 C18 1.613(6)
C1 C2 1.340(6)
C2 C3 1.432(6)
C2 H2 0.9300
C3 C4 1.390(6)
C4 C5 1.449(6)
C5 C6 1.388(5)
C6 C7 1.428(6)
C7 C8 1.349(6)
C7 H7 0.9300
C9 C10 1.393(6)
C9 C14 1.398(6)
C10 C11 1.389(6)
C10 C16 1.483(8)
C11 C12 1.364(7)
C11 H11 0.9300
C12 C13 1.361(7)
C12 C17 1.502(7)
C13 C14 1.393(6)
C13 H13 0.9300
C14 C15 1.481(7)
C15 F17 1.229(6)
C15 F16 1.230(6)
C15 F18' 1.526(11)
C15 F18 1.606(11)
C16 F13 1.216(7)
C16 F15 1.225(7)
C16 F14 1.556(13)
C16 F14' 1.560(13)
C17 F12' 1.219(17)
C17 F10 1.274(11)
C17 F10' 1.29(2)
C17 F12 1.315(13)
C17 F11 1.325(13)
C17 F11' 1.365(19)
C18 C19 1.391(6)
C18 C23 1.393(6)
C19 C20 1.392(6)
C19 C25 1.491(6)
C20 C21 1.374(7)
C20 H20 0.9300
C21 C22 1.378(7)
C21 C26 1.497(7)
C22 C23 1.387(6)
C22 H22 0.9300
C23 C24 1.508(7)
C24 F7 1.298(6)
C24 F9 1.318(6)
C24 F8 1.333(6)
C25 F3' 1.225(10)
C25 F2' 1.256(18)
C25 F2 1.254(9)
C25 F1 1.268(12)
C25 F3 1.374(10)
C25 F1' 1.408(14)
C26 F4' 1.18(3)
C26 F5 1.256(14)
C26 F5' 1.33(3)
C26 F4 1.32(2)
C26 F6 1.340(17)
C26 F6' 1.39(2)

loop_
_geom_hbond_atom_site_label_D
_geom_hbond_atom_site_label_H
_geom_hbond_atom_site_label_A
_geom_hbond_distance_DH
_geom_hbond_distance_HA
_geom_hbond_distance_DA
_geom_hbond_angle_DHA
_geom_hbond_site_symmetry_A
C7 H7 F10 0.93 2.53 3.416(10) 158.3 4_465

loop_
_geom_torsion_atom_site_label_1
_geom_torsion_atom_site_label_2
_geom_torsion_atom_site_label_3
_geom_torsion_atom_site_label_4
_geom_torsion
B2 O1 B1 C3 -2.8(7)
B2 O1 B1 C9 177.2(4)
B1 O1 B2 C6 -5.1(7)
B1 O1 B2 C18 173.9(4)
C4 S1 C1 C2 1.0(4)
C4 S1 C1 Br1 -179.1(3)
S1 C1 C2 C3 -0.9(6)
Br1 C1 C2 C3 179.1(3)
C1 C2 C3 C4 0.3(6)
C1 C2 C3 B1 -176.1(4)
O1 B1 C3 C4 6.9(7)
C9 B1 C3 C4 -173.1(4)
O1 B1 C3 C2 -177.3(4)
C9 B1 C3 C2 2.8(6)
C2 C3 C4 C5 -177.9(4)
B1 C3 C4 C5 -1.7(7)
C2 C3 C4 S1 0.4(5)
B1 C3 C4 S1 176.6(4)
C1 S1 C4 C3 -0.8(3)
C1 S1 C4 C5 177.8(3)
C3 C4 C5 C6 -3.9(7)
S1 C4 C5 C6 177.9(4)
C3 C4 C5 S2 175.3(4)
S1 C4 C5 S2 -2.9(5)
C8 S2 C5 C6 -0.1(3)
C8 S2 C5 C4 -179.5(3)
C4 C5 C6 C7 179.6(4)
S2 C5 C6 C7 0.3(4)
C4 C5 C6 B2 1.0(7)
S2 C5 C6 B2 -178.3(3)
O1 B2 C6 C5 5.6(7)
C18 B2 C6 C5 -173.2(4)
O1 B2 C6 C7 -172.8(4)
C18 B2 C6 C7 8.3(6)
C5 C6 C7 C8 -0.4(5)
B2 C6 C7 C8 178.3(4)
C6 C7 C8 S2 0.3(5)
C6 C7 C8 Br2 -178.4(3)
C5 S2 C8 C7 -0.1(4)
C5 S2 C8 Br2 178.7(3)
O1 B1 C9 C10 83.5(5)
C3 B1 C9 C10 -96.6(5)
O1 B1 C9 C14 -92.3(5)
C3 B1 C9 C14 87.6(5)
C14 C9 C10 C11 1.3(7)
B1 C9 C10 C11 -174.8(5)
C14 C9 C10 C16 -176.6(6)
B1 C9 C10 C16 7.3(8)
C9 C10 C11 C12 -1.1(8)
C16 C10 C11 C12 176.8(6)
C10 C11 C12 C13 0.6(8)
C10 C11 C12 C17 -179.8(5)
C11 C12 C13 C14 -0.3(8)
C17 C12 C13 C14 -179.9(5)
C12 C13 C14 C9 0.5(7)
C12 C13 C14 C15 -178.2(6)
C10 C9 C14 C13 -0.9(6)
B1 C9 C14 C13 175.1(4)
C10 C9 C14 C15 177.7(5)
B1 C9 C14 C15 -6.2(7)
C13 C14 C15 F17 -172.3(6)
C9 C14 C15 F17 9.0(10)
C13 C14 C15 F16 -0.5(10)
C9 C14 C15 F16 -179.2(6)
C13 C14 C15 F18' 96.1(6)
C9 C14 C15 F18' -82.7(7)
C13 C14 C15 F18 -88.2(6)
C9 C14 C15 F18 93.1(6)
C11 C10 C16 F13 176.8(8)
C9 C10 C16 F13 -5.2(12)
C11 C10 C16 F15 -0.2(12)
C9 C10 C16 F15 177.8(7)
C11 C10 C16 F14 90.8(6)
C9 C10 C16 F14 -91.2(7)
C11 C10 C16 F14' -95.0(8)
C9 C10 C16 F14' 83.0(8)
C13 C12 C17 F12' 5(2)
C11 C12 C17 F12' -175(2)
C13 C12 C17 F10 -175.1(14)
C11 C12 C17 F10 5.3(16)
C13 C12 C17 F10' 138.6(17)
C11 C12 C17 F10' -41.0(18)
C13 C12 C17 F12 62.6(13)
C11 C12 C17 F12 -117.0(13)
C13 C12 C17 F11 -56.5(14)
C11 C12 C17 F11 123.9(13)
C13 C12 C17 F11' -115.4(17)
C11 C12 C17 F11' 65.0(17)
O1 B2 C18 C19 80.3(5)
C6 B2 C18 C19 -100.7(5)
O1 B2 C18 C23 -94.7(5)
C6 B2 C18 C23 84.3(5)
C23 C18 C19 C20 0.9(6)
B2 C18 C19 C20 -174.3(4)
C23 C18 C19 C25 -177.5(4)
B2 C18 C19 C25 7.3(6)
C18 C19 C20 C21 0.0(7)
C25 C19 C20 C21 178.5(4)
C19 C20 C21 C22 -1.0(7)
C19 C20 C21 C26 178.8(5)
C20 C21 C22 C23 0.9(7)
C26 C21 C22 C23 -178.8(5)
C21 C22 C23 C18 0.1(7)
C21 C22 C23 C24 -178.0(4)
C19 C18 C23 C22 -1.0(6)
B2 C18 C23 C22 174.2(4)
C19 C18 C23 C24 177.0(4)
B2 C18 C23 C24 -7.7(6)
C22 C23 C24 F7 -23.7(7)
C18 C23 C24 F7 158.1(5)
C22 C23 C24 F9 -147.9(4)
C18 C23 C24 F9 33.9(6)
C22 C23 C24 F8 95.9(5)
C18 C23 C24 F8 -82.2(5)
C18 C19 C25 F3' 160.0(14)
C20 C19 C25 F3' -18.5(15)
C18 C19 C25 F2' 22.7(15)
C20 C19 C25 F2' -155.7(14)
C18 C19 C25 F2 -134.5(11)
C20 C19 C25 F2 47.1(12)
C18 C19 C25 F1 -3.7(11)
C20 C19 C25 F1 177.9(9)
C18 C19 C25 F3 108.3(9)
C20 C19 C25 F3 -70.1(10)
C18 C19 C25 F1' -85.0(10)
C20 C19 C25 F1' 96.6(10)
C20 C21 C26 F4' 7(3)
C22 C21 C26 F4' -173(3)
C20 C21 C26 F5 170.7(13)
C22 C21 C26 F5 -9.6(15)
C20 C21 C26 F5' -117.3(19)
C22 C21 C26 F5' 62(2)
C20 C21 C26 F4 42.8(14)
C22 C21 C26 F4 -137.4(13)
C20 C21 C26 F6 -68.5(16)
C22 C21 C26 F6 111.2(15)
C20 C21 C26 F6' 129.5(18)
C22 C21 C26 F6' -50.7(19)
